data_7128871
loop_
_publ_author_name
'Tsuchiya, Motoki'
'Maeda, Hazuki'
'Inoue, Ryo'
'Morisaki, Yasuhiro'

_publ_section_title
;
 Construction of helical structures with planar chiral
 [2.2]paracyclophane: fusing helical and planar chiralities.
;
_journal_issue 73
_journal_name_full 'Chemical communications (Cambridge, England)'
_journal_page_first 9256
_journal_page_last 9259
_journal_paper_doi 10.1039/d1cc03320d
_journal_volume 57
_journal_year 2021
_chemical_absolute_configuration sun
_chemical_formula_moiety 'C40 H28'
_chemical_formula_sum 'C40 H28'
_chemical_formula_weight 508.62
_space_group_crystal_system orthorhombic
_space_group_IT_number 19
_space_group_name_Hall 'P 2ac 2ab'
_space_group_name_H-M_alt 'P 21 21 21'
_atom_sites_solution_hydrogens geom
_atom_sites_solution_primary dual
_audit_creation_date 2020-09-18
_audit_creation_method
;
Olex2 1.2
(compiled 2018.05.29 svn.r3508 for OlexSys, GUI svn.r5506)
;
_audit_update_record
;
2021-05-20 deposited with the CCDC.	2021-08-16 downloaded from the CCDC.
;
_cell_angle_alpha 90
_cell_angle_beta 90
_cell_angle_gamma 90
_cell_formula_units_Z 4
_cell_length_a 11.0786(7)
_cell_length_b 15.0781(9)
_cell_length_c 15.4237(9)
_cell_measurement_reflns_used 5392
_cell_measurement_temperature 123
_cell_measurement_theta_max 30.9300
_cell_measurement_theta_min 2.2560
_cell_volume 2576.4(3)
_computing_cell_refinement 'CrysAlisPro 1.171.40.53 (Rigaku OD, 2019)'
_computing_data_collection 'CrysAlisPro 1.171.40.53 (Rigaku OD, 2019)'
_computing_data_reduction 'CrysAlisPro 1.171.40.53 (Rigaku OD, 2019)'
_computing_molecular_graphics 'Olex2 (Dolomanov et al., 2009)'
_computing_publication_material 'Olex2 (Dolomanov et al., 2009)'
_computing_structure_refinement 'ShelXL (Sheldrick, 2015)'
_computing_structure_solution 'ShelXT (Sheldrick, 2015)'
_diffrn_ambient_temperature 123
_diffrn_detector 'CCD plate'
_diffrn_measured_fraction_theta_full 0.997
_diffrn_measured_fraction_theta_max 0.916
_diffrn_measurement_details
;
List of Runs (angles in degrees, time in seconds):

  # Type    Start    End  Width  t~exp~   \w     \q     \k     \f   Frames
#--------------------------------------------------------------------------
  1  \w   -110.00  70.00   0.50    5.00    --  -20.00  45.00   0.00  360
;
_diffrn_measurement_device 'abstract diffractometer'
_diffrn_measurement_device_type 'dtrek-CrysAlisPro-abstract goniometer imported rigaku-d*trek images'
_diffrn_measurement_method '\w scans'
_diffrn_orient_matrix_type 'CrysAlisPro convention (1999,Acta A55,543-557)'
_diffrn_orient_matrix_UB_11 0.0007241000
_diffrn_orient_matrix_UB_12 0.0114765000
_diffrn_orient_matrix_UB_13 0.0445897000
_diffrn_orient_matrix_UB_21 -0.0076034000
_diffrn_orient_matrix_UB_22 -0.0452712000
_diffrn_orient_matrix_UB_23 0.0112429000
_diffrn_orient_matrix_UB_31 0.0635707000
_diffrn_orient_matrix_UB_32 -0.0055685000
_diffrn_orient_matrix_UB_33 0.0008029000
_diffrn_radiation_monochromator graphite
_diffrn_radiation_probe x-ray
_diffrn_radiation_type MoK\a
_diffrn_radiation_wavelength 0.71073
_diffrn_reflns_av_R_equivalents 0.0516
_diffrn_reflns_av_unetI/netI 0.1014
_diffrn_reflns_Laue_measured_fraction_full 0.997
_diffrn_reflns_Laue_measured_fraction_max 0.916
_diffrn_reflns_limit_h_max 15
_diffrn_reflns_limit_h_min -15
_diffrn_reflns_limit_k_max 20
_diffrn_reflns_limit_k_min -20
_diffrn_reflns_limit_l_max 21
_diffrn_reflns_limit_l_min -8
_diffrn_reflns_number 12553
_diffrn_reflns_point_group_measured_fraction_full 0.949
_diffrn_reflns_point_group_measured_fraction_max 0.799
_diffrn_reflns_theta_full 25.242
_diffrn_reflns_theta_max 31.114
_diffrn_reflns_theta_min 1.889
_diffrn_source 'fine-focus sealed X-ray tube'
_diffrn_source_type 'Enhance (Mo) X-ray Source'
_exptl_absorpt_coefficient_mu 0.074
_exptl_absorpt_correction_T_max 1.00000
_exptl_absorpt_correction_T_min 0.79297
_exptl_absorpt_correction_type multi-scan
_exptl_absorpt_process_details
;
CrysAlisPro 1.171.40.53 (Rigaku Oxford Diffraction, 2019)
Empirical absorption correction using spherical harmonics,
 implemented in SCALE3 ABSPACK scaling algorithm.
;
_exptl_crystal_colour 'clear light colourless'
_exptl_crystal_colour_lustre clear
_exptl_crystal_colour_modifier light
_exptl_crystal_colour_primary colourless
_exptl_crystal_density_diffrn 1.311
_exptl_crystal_description block
_exptl_crystal_F_000 1072
_exptl_crystal_recrystallization_method toluene/MeOH
_exptl_crystal_size_max 0.1
_exptl_crystal_size_mid 0.05
_exptl_crystal_size_min 0.01
_refine_diff_density_max 0.268
_refine_diff_density_min -0.265
_refine_diff_density_rms 0.060
_refine_ls_abs_structure_details
;
 Flack x determined using 1336 quotients [(I+)-(I-)]/[(I+)+(I-)]
 (Parsons, Flack and Wagner, Acta Cryst. B69 (2013) 249-259).
;
_refine_ls_abs_structure_Flack 2.5(10)
_refine_ls_extinction_method none
_refine_ls_goodness_of_fit_ref 1.015
_refine_ls_hydrogen_treatment constr
_refine_ls_matrix_type full
_refine_ls_number_parameters 361
_refine_ls_number_reflns 6631
_refine_ls_number_restraints 0
_refine_ls_restrained_S_all 1.015
_refine_ls_R_factor_all 0.1017
_refine_ls_R_factor_gt 0.0630
_refine_ls_shift/su_max 0.000
_refine_ls_shift/su_mean 0.000
_refine_ls_structure_factor_coef Fsqd
_refine_ls_weighting_details 'w=1/[\s^2^(Fo^2^)+(0.0451P)^2^] where P=(Fo^2^+2Fc^2^)/3'
_refine_ls_weighting_scheme calc
_refine_ls_wR_factor_gt 0.1076
_refine_ls_wR_factor_ref 0.1219
_reflns_Friedel_coverage 0.572
_reflns_Friedel_fraction_full 0.886
_reflns_Friedel_fraction_max 0.654
_reflns_number_gt 4668
_reflns_number_total 6631
_reflns_threshold_expression 'I > 2\s(I)'
_cod_data_source_file d1cc03320d2.cif
_cod_data_source_block tsuchiya-t2-r
_cod_depositor_comments 'Adding full bibliography for 7128869--7128874.cif.'
_cod_database_code 7128871
_shelx_shelxl_version_number 2018/3
_chemical_oxdiff_formula C40H28
_shelx_space_group_comment
;
The symmetry employed for this shelxl refinement is uniquely defined
by the following loop, which should always be used as a source of
symmetry information in preference to the above space-group names.
They are only intended as comments.
;
_reflns_odcompleteness_completeness 91.44
_reflns_odcompleteness_iscentric 1
_reflns_odcompleteness_theta 31.04
_olex2_refinement_description
;
1. Fixed Uiso
 At 1.2 times of:
  All C(H) groups, All C(H,H) groups
2.a Secondary CH2 refined with riding coordinates:
 C00F(H00A,H00B), C00S(H00F,H00H), C012(H01A,H01B), C014(H01C,H01D)
2.b Aromatic/amide H refined with riding coordinates:
 C009(H009), C00C(H00C), C00D(H00D), C00E(H00E), C00G(H00G), C00J(H00J),
 C00L(H00L), C00M(H00M), C00N(H00N), C00P(H00P), C00R(H00R), C00U(H00U),
 C00V(H00V), C00W(H00W), C00X(H00X), C00Y(H00Y), C00Z(H00Z), C010(H010),
 C011(H011), C013(H013)
;
_olex2_exptl_crystal_mounting_method fiber
_olex2_submission_original_sample_id T2-R
_olex2_submission_special_instructions 'No special instructions were received'
_oxdiff_exptl_absorpt_empirical_details
;
Empirical correction (ABSPACK) includes:
- Absorption correction using spherical harmonics
- Frame scaling
- Detector area scaling
;
_oxdiff_exptl_absorpt_empirical_full_max 1.282
_oxdiff_exptl_absorpt_empirical_full_min 0.754

loop_
_space_group_symop_operation_xyz
'x, y, z'
'-x+1/2, -y, z+1/2'
'-x, y+1/2, -z+1/2'
'x+1/2, -y+1/2, -z'

loop_
_atom_site_label
_atom_site_type_symbol
_atom_site_fract_x
_atom_site_fract_y
_atom_site_fract_z
_atom_site_U_iso_or_equiv
_atom_site_adp_type
_atom_site_occupancy
_atom_site_site_symmetry_order
_atom_site_calc_flag
_atom_site_refinement_flags_posn
_atom_site_refinement_flags_adp
_atom_site_refinement_flags_occupancy
_atom_site_disorder_assembly
_atom_site_disorder_group
C001 C -0.3982(3) -0.5775(2) -0.32770(18) 0.0156(6) Uani 1 1 d . . . . .
C002 C -0.2776(3) -0.75399(19) -0.46645(18) 0.0170(7) Uani 1 1 d . . . . .
C003 C -0.3564(3) -0.6147(2) -0.2476(2) 0.0178(7) Uani 1 1 d . . . . .
C004 C -0.3730(3) -0.92032(19) -0.5653(2) 0.0164(7) Uani 1 1 d . . . . .
C005 C -0.4513(3) -0.6370(2) -0.38926(19) 0.0164(7) Uani 1 1 d . . . . .
C006 C -0.2951(3) -0.8403(2) -0.43008(19) 0.0158(6) Uani 1 1 d . . . . .
C007 C -0.3765(3) -0.4835(2) -0.34341(19) 0.0174(7) Uani 1 1 d . . . . .
C008 C -0.4529(3) -0.9847(2) -0.5999(2) 0.0190(7) Uani 1 1 d . . . . .
C009 C -0.1926(3) -0.6996(2) -0.42956(19) 0.0184(7) Uani 1 1 d . . . . .
H009 H -0.165618 -0.650212 -0.460011 0.022 Uiso 1 1 calc R . . . .
C00A C -0.3608(3) -0.91212(19) -0.47204(19) 0.0155(7) Uani 1 1 d . . . . .
C00B C -0.4101(3) -0.9805(2) -0.4205(2) 0.0187(7) Uani 1 1 d . . . . .
C00C C -0.4697(3) -0.7471(2) -0.27521(19) 0.0192(7) Uani 1 1 d . . . . .
H00C H -0.507352 -0.797840 -0.254158 0.023 Uiso 1 1 calc R . . . .
C00D C -0.2469(3) -0.4797(2) -0.2144(2) 0.0223(7) Uani 1 1 d . . . . .
H00D H -0.192672 -0.449235 -0.179272 0.027 Uiso 1 1 calc R . . . .
C00E C -0.4986(3) -0.7151(2) -0.3582(2) 0.0183(7) Uani 1 1 d . . . . .
H00E H -0.551086 -0.747490 -0.392940 0.022 Uiso 1 1 calc R . . . .
C00F C -0.4314(3) -0.6283(2) -0.48697(19) 0.0205(7) Uani 1 1 d . . . . .
H00A H -0.381263 -0.576826 -0.498194 0.025 Uiso 1 1 calc R . . . .
H00B H -0.508587 -0.618770 -0.515117 0.025 Uiso 1 1 calc R . . . .
C00G C -0.3803(3) -0.9857(2) -0.3311(2) 0.0222(7) Uani 1 1 d . . . . .
H00G H -0.414498 -1.029982 -0.297063 0.027 Uiso 1 1 calc R . . . .
C00H C -0.3858(3) -0.7035(2) -0.22498(19) 0.0176(7) Uani 1 1 d . . . . .
C00I C -0.2568(3) -0.85309(19) -0.3420(2) 0.0174(7) Uani 1 1 d . . . . .
C00J C -0.3034(3) -0.8720(2) -0.6254(2) 0.0197(7) Uani 1 1 d . . . . .
H00J H -0.244278 -0.833565 -0.604895 0.024 Uiso 1 1 calc R . . . .
C00K C -0.1881(3) -0.7873(2) -0.29877(19) 0.0180(7) Uani 1 1 d . . . . .
C00L C -0.4529(3) -0.2989(2) -0.4987(2) 0.0228(7) Uani 1 1 d . . . . .
H00L H -0.421452 -0.244300 -0.515345 0.027 Uiso 1 1 calc R . . . .
C00M C -0.3029(3) -0.9271(2) -0.29455(19) 0.0210(7) Uani 1 1 d . . . . .
H00M H -0.279080 -0.935254 -0.237269 0.025 Uiso 1 1 calc R . . . .
C00N C -0.5501(3) -0.4600(2) -0.4474(2) 0.0200(7) Uani 1 1 d . . . . .
H00N H -0.585946 -0.512522 -0.429112 0.024 Uiso 1 1 calc R . . . .
C00O C -0.3970(3) -0.3466(2) -0.4302(2) 0.0198(7) Uani 1 1 d . . . . .
C00P C -0.2797(3) -0.5629(2) -0.19307(19) 0.0216(7) Uani 1 1 d . . . . .
H00P H -0.251660 -0.587337 -0.141482 0.026 Uiso 1 1 calc R . . . .
C00Q C -0.2940(3) -0.4376(2) -0.28990(19) 0.0191(7) Uani 1 1 d . . . . .
C00R C -0.1453(3) -0.7171(2) -0.3465(2) 0.0209(7) Uani 1 1 d . . . . .
H00R H -0.084922 -0.680998 -0.323882 0.025 Uiso 1 1 calc R . . . .
C00S C -0.3698(3) -0.71223(19) -0.52723(18) 0.0184(7) Uani 1 1 d . . . . .
H00F H -0.431363 -0.755728 -0.541058 0.022 Uiso 1 1 calc R . . . .
H00H H -0.330038 -0.695612 -0.580853 0.022 Uiso 1 1 calc R . . . .
C00T C -0.4404(3) -0.4323(2) -0.40819(19) 0.0185(7) Uani 1 1 d . . . . .
C00U C -0.3042(3) -0.3072(2) -0.3805(2) 0.0236(8) Uani 1 1 d . . . . .
H00U H -0.274521 -0.251731 -0.396071 0.028 Uiso 1 1 calc R . . . .
C00V C -0.4862(3) -1.0462(2) -0.4580(2) 0.0227(7) Uani 1 1 d . . . . .
H00V H -0.519198 -1.089977 -0.422774 0.027 Uiso 1 1 calc R . . . .
C00W C -0.5116(3) -1.0462(2) -0.5433(2) 0.0229(8) Uani 1 1 d . . . . .
H00W H -0.567417 -1.086317 -0.565516 0.028 Uiso 1 1 calc R . . . .
C00X C -0.6044(3) -0.4113(2) -0.5114(2) 0.0220(7) Uani 1 1 d . . . . .
H00X H -0.676515 -0.430776 -0.535707 0.026 Uiso 1 1 calc R . . . .
C00Y C -0.4705(3) -0.9909(2) -0.6902(2) 0.0222(7) Uani 1 1 d . . . . .
H00Y H -0.526287 -1.031270 -0.712048 0.027 Uiso 1 1 calc R . . . .
C00Z C -0.3200(3) -0.8800(2) -0.7128(2) 0.0246(8) Uani 1 1 d . . . . .
H00Z H -0.273225 -0.846322 -0.750577 0.030 Uiso 1 1 calc R . . . .
C010 C -0.2580(3) -0.3494(2) -0.3105(2) 0.0238(8) Uani 1 1 d . . . . .
H010 H -0.202240 -0.320483 -0.275391 0.029 Uiso 1 1 calc R . . . .
C011 C -0.5515(3) -0.3317(2) -0.5406(2) 0.0263(8) Uani 1 1 d . . . . .
H011 H -0.583634 -0.301766 -0.587987 0.032 Uiso 1 1 calc R . . . .
C012 C -0.3115(3) -0.7565(2) -0.16126(19) 0.0230(7) Uani 1 1 d . . . . .
H01A H -0.354233 -0.810474 -0.146318 0.028 Uiso 1 1 calc R . . . .
H01B H -0.300459 -0.722221 -0.108605 0.028 Uiso 1 1 calc R . . . .
C013 C -0.4068(3) -0.9384(2) -0.7463(2) 0.0249(8) Uani 1 1 d . . . . .
H013 H -0.420917 -0.941371 -0.805677 0.030 Uiso 1 1 calc R . . . .
C014 C -0.1842(3) -0.7808(2) -0.20052(19) 0.0220(7) Uani 1 1 d . . . . .
H01C H -0.126050 -0.735827 -0.183794 0.026 Uiso 1 1 calc R . . . .
H01D H -0.157600 -0.836989 -0.176704 0.026 Uiso 1 1 calc R . . . .

loop_
_atom_site_aniso_label
_atom_site_aniso_U_11
_atom_site_aniso_U_22
_atom_site_aniso_U_33
_atom_site_aniso_U_23
_atom_site_aniso_U_13
_atom_site_aniso_U_12
C001 0.0130(15) 0.0191(16) 0.0146(15) -0.0009(12) 0.0042(12) 0.0015(14)
C002 0.0205(17) 0.0159(16) 0.0147(15) -0.0021(12) 0.0054(13) 0.0006(14)
C003 0.0189(16) 0.0196(16) 0.0149(15) -0.0031(13) 0.0029(13) 0.0021(14)
C004 0.0173(16) 0.0122(15) 0.0196(15) -0.0005(12) 0.0008(13) 0.0036(14)
C005 0.0137(17) 0.0187(17) 0.0168(16) -0.0015(12) 0.0009(12) 0.0035(14)
C006 0.0141(15) 0.0167(16) 0.0167(15) -0.0007(12) 0.0029(12) 0.0012(14)
C007 0.0176(16) 0.0166(16) 0.0179(15) -0.0023(12) 0.0054(13) 0.0014(14)
C008 0.0198(17) 0.0160(17) 0.0210(16) -0.0038(13) -0.0011(14) 0.0033(15)
C009 0.0200(16) 0.0154(16) 0.0198(16) 0.0003(13) 0.0067(14) -0.0022(14)
C00A 0.0140(15) 0.0153(16) 0.0171(15) -0.0024(12) 0.0005(13) 0.0032(14)
C00B 0.0187(17) 0.0164(17) 0.0211(16) -0.0016(13) 0.0026(13) -0.0014(15)
C00C 0.0169(16) 0.0206(17) 0.0202(16) 0.0055(13) 0.0071(13) 0.0008(15)
C00D 0.0234(17) 0.0225(18) 0.0210(17) -0.0066(13) -0.0023(14) 0.0007(16)
C00E 0.0141(16) 0.0183(17) 0.0225(17) -0.0014(13) 0.0005(13) -0.0017(14)
C00F 0.0267(19) 0.0167(16) 0.0183(16) -0.0013(13) -0.0015(14) 0.0017(14)
C00G 0.0266(19) 0.0184(17) 0.0218(17) 0.0057(13) 0.0033(15) -0.0010(16)
C00H 0.0179(17) 0.0178(17) 0.0172(15) 0.0003(12) 0.0051(13) 0.0028(14)
C00I 0.0164(16) 0.0171(16) 0.0187(16) 0.0003(13) -0.0005(13) 0.0030(14)
C00J 0.0221(18) 0.0156(16) 0.0213(16) -0.0042(13) 0.0030(14) 0.0021(15)
C00K 0.0146(16) 0.0205(17) 0.0190(15) 0.0004(13) -0.0013(13) 0.0026(15)
C00L 0.0285(19) 0.0170(17) 0.0229(17) 0.0023(14) 0.0073(15) 0.0029(15)
C00M 0.0262(18) 0.0202(17) 0.0166(15) 0.0019(13) -0.0006(14) 0.0028(16)
C00N 0.0227(17) 0.0189(17) 0.0185(16) -0.0042(13) 0.0022(13) 0.0020(15)
C00O 0.0217(17) 0.0182(17) 0.0194(16) -0.0002(13) 0.0056(14) 0.0010(16)
C00P 0.0230(18) 0.0250(18) 0.0170(16) -0.0010(14) 0.0014(13) 0.0025(16)
C00Q 0.0187(17) 0.0174(17) 0.0212(16) -0.0046(13) 0.0042(13) -0.0014(15)
C00R 0.0155(16) 0.0243(18) 0.0230(16) -0.0088(14) -0.0015(13) -0.0017(15)
C00S 0.0252(17) 0.0167(16) 0.0133(15) -0.0018(12) 0.0013(13) -0.0023(15)
C00T 0.0225(17) 0.0181(17) 0.0148(15) -0.0034(13) 0.0057(13) 0.0036(15)
C00U 0.0224(18) 0.0171(18) 0.0311(18) -0.0025(14) 0.0085(15) -0.0030(15)
C00V 0.0247(18) 0.0152(17) 0.0281(18) 0.0005(13) 0.0030(14) -0.0053(15)
C00W 0.0228(17) 0.0196(18) 0.0264(18) -0.0035(14) 0.0003(14) -0.0038(15)
C00X 0.0223(17) 0.0230(18) 0.0207(17) -0.0039(14) -0.0012(14) 0.0045(15)
C00Y 0.0217(17) 0.0202(17) 0.0247(17) -0.0040(14) -0.0058(14) 0.0033(15)
C00Z 0.036(2) 0.0180(17) 0.0198(17) 0.0016(13) 0.0070(16) 0.0053(16)
C010 0.0185(17) 0.0233(18) 0.0296(19) -0.0052(15) 0.0018(15) -0.0030(16)
C011 0.033(2) 0.0265(19) 0.0198(17) 0.0030(14) 0.0003(15) 0.0084(18)
C012 0.0324(19) 0.0215(17) 0.0151(15) 0.0024(13) -0.0006(15) -0.0015(16)
C013 0.032(2) 0.0238(18) 0.0187(16) -0.0048(14) -0.0024(15) 0.0084(17)
C014 0.0250(18) 0.0218(17) 0.0192(16) -0.0010(13) -0.0053(14) 0.0012(16)

loop_
_atom_type_symbol
_atom_type_description
_atom_type_scat_dispersion_real
_atom_type_scat_dispersion_imag
_atom_type_scat_source
C C 0.0033 0.0016 'International Tables Vol C Tables 4.2.6.8 and 6.1.1.4'
H H 0.0000 0.0000 'International Tables Vol C Tables 4.2.6.8 and 6.1.1.4'

loop_
_geom_angle_atom_site_label_1
_geom_angle_atom_site_label_2
_geom_angle_atom_site_label_3
_geom_angle
_geom_angle_site_symmetry_1
_geom_angle_site_symmetry_3
_geom_angle_publ_flag
C003 C001 C007 118.1(3) . . ?
C005 C001 C003 117.3(3) . . ?
C005 C001 C007 124.5(3) . . ?
C006 C002 C00S 121.8(3) . . ?
C009 C002 C006 118.3(3) . . ?
C009 C002 C00S 117.9(3) . . ?
C00H C003 C001 120.4(3) . . ?
C00H C003 C00P 120.4(3) . . ?
C00P C003 C001 119.1(3) . . ?
C008 C004 C00A 119.3(3) . . ?
C00J C004 C008 116.7(3) . . ?
C00J C004 C00A 123.9(3) . . ?
C001 C005 C00F 122.8(3) . . ?
C00E C005 C001 117.5(3) . . ?
C00E C005 C00F 118.2(3) . . ?
C002 C006 C00A 124.8(3) . . ?
C002 C006 C00I 117.0(3) . . ?
C00I C006 C00A 117.9(3) . . ?
C00Q C007 C001 119.1(3) . . ?
C00Q C007 C00T 117.3(3) . . ?
C00T C007 C001 123.6(3) . . ?
C004 C008 C00W 119.9(3) . . ?
C00Y C008 C004 120.2(3) . . ?
C00Y C008 C00W 119.8(3) . . ?
C002 C009 C00R 121.4(3) . . ?
C004 C00A C006 123.4(3) . . ?
C00B C00A C004 117.4(3) . . ?
C00B C00A C006 119.1(3) . . ?
C00A C00B C00G 119.8(3) . . ?
C00A C00B C00V 120.5(3) . . ?
C00G C00B C00V 119.6(3) . . ?
C00H C00C C00E 120.2(3) . . ?
C00P C00D C00Q 121.0(3) . . ?
C005 C00E C00C 121.7(3) . . ?
C005 C00F C00S 112.6(2) . . ?
C00M C00G C00B 121.0(3) . . ?
C003 C00H C012 122.2(3) . . ?
C00C C00H C003 117.8(3) . . ?
C00C C00H C012 118.8(3) . . ?
C00K C00I C006 120.7(3) . . ?
C00K C00I C00M 119.8(3) . . ?
C00M C00I C006 119.0(3) . . ?
C00Z C00J C004 122.0(3) . . ?
C00I C00K C014 122.0(3) . . ?
C00R C00K C00I 118.2(3) . . ?
C00R C00K C014 118.3(3) . . ?
C011 C00L C00O 121.2(3) . . ?
C00G C00M C00I 121.5(3) . . ?
C00X C00N C00T 121.7(3) . . ?
C00L C00O C00T 119.4(3) . . ?
C00U C00O C00L 120.5(3) . . ?
C00U C00O C00T 119.9(3) . . ?
C00D C00P C003 121.7(3) . . ?
C007 C00Q C00D 119.7(3) . . ?
C007 C00Q C010 120.5(3) . . ?
C010 C00Q C00D 119.7(3) . . ?
C00K C00R C009 120.2(3) . . ?
C002 C00S C00F 112.5(2) . . ?
C00N C00T C007 123.8(3) . . ?
C00N C00T C00O 117.1(3) . . ?
C00O C00T C007 119.0(3) . . ?
C010 C00U C00O 120.6(3) . . ?
C00W C00V C00B 121.5(3) . . ?
C00V C00W C008 120.1(3) . . ?
C00N C00X C011 120.2(3) . . ?
C013 C00Y C008 121.0(3) . . ?
C00J C00Z C013 120.7(3) . . ?
C00U C010 C00Q 120.7(3) . . ?
C00L C011 C00X 119.4(3) . . ?
C00H C012 C014 111.1(2) . . ?
C00Y C013 C00Z 119.0(3) . . ?
C00K C014 C012 111.9(2) . . ?

loop_
_geom_bond_atom_site_label_1
_geom_bond_atom_site_label_2
_geom_bond_distance
_geom_bond_site_symmetry_2
_geom_bond_publ_flag
C001 C003 1.433(4) . ?
C001 C005 1.432(4) . ?
C001 C007 1.458(4) . ?
C002 C006 1.430(4) . ?
C002 C009 1.372(4) . ?
C002 C00S 1.522(4) . ?
C003 C00H 1.422(4) . ?
C003 C00P 1.428(4) . ?
C004 C008 1.418(4) . ?
C004 C00A 1.450(4) . ?
C004 C00J 1.408(4) . ?
C005 C00E 1.376(4) . ?
C005 C00F 1.529(4) . ?
C006 C00A 1.457(4) . ?
C006 C00I 1.436(4) . ?
C007 C00Q 1.413(4) . ?
C007 C00T 1.447(4) . ?
C008 C00W 1.430(4) . ?
C008 C00Y 1.411(4) . ?
C009 C00R 1.409(4) . ?
C00A C00B 1.412(4) . ?
C00B C00G 1.420(4) . ?
C00B C00V 1.424(4) . ?
C00C C00E 1.404(4) . ?
C00C C00H 1.377(4) . ?
C00D C00P 1.348(4) . ?
C00D C00Q 1.425(4) . ?
C00F C00S 1.566(4) . ?
C00G C00M 1.354(4) . ?
C00H C012 1.510(4) . ?
C00I C00K 1.417(4) . ?
C00I C00M 1.429(4) . ?
C00J C00Z 1.367(4) . ?
C00K C00R 1.374(4) . ?
C00K C014 1.519(4) . ?
C00L C00O 1.420(4) . ?
C00L C011 1.362(4) . ?
C00N C00T 1.420(4) . ?
C00N C00X 1.370(4) . ?
C00O C00T 1.420(4) . ?
C00O C00U 1.414(4) . ?
C00Q C010 1.424(4) . ?
C00U C010 1.354(4) . ?
C00V C00W 1.345(4) . ?
C00X C011 1.410(5) . ?
C00Y C013 1.369(4) . ?
C00Z C013 1.403(5) . ?
C012 C014 1.578(4) . ?
